data_2232247
loop_
_publ_author_name
'Mishima, Akio'
'Fuyuhiro, Akira'
'Kumagai, Hitoshi'
'Kawata, Satoshi'

_publ_section_title
;
 Bis[\m-3,5-bis(2-pyridyl)pyrazolato]bis(hydrogensulfato)dicopper(II)
 methanol disolvate
;
_journal_coeditor_code GK2397
_journal_issue 11
_journal_name_full 'Acta Crystallographica Section E'
_journal_page_first m1523
_journal_page_last m1524
_journal_paper_doi 10.1107/S1600536811038700
_journal_volume 67
_journal_year 2011
_chemical_formula_iupac '[Cu2 (C13 H9 N4)2 (H O4 S)2], 2C H4 O'
_chemical_formula_moiety 'C26 H20 Cu2 N8 O8 S2, 2(C H4 O)'
_chemical_formula_sum 'C28 H28 Cu2 N8 O10 S2'
_chemical_formula_weight 827.82
_chemical_name_common
;
Bis[3,5-bis(2-pyridyl)pyrazol]-<i>trans</i>-bishydrogensulfato-dicopper(II)
dimethanol solvate
;
_chemical_name_systematic
;
Bis[\m-3,5-bis(2-pyridyl)pyrazolato]bis(hydrogensulfato)dicopper(II) methanol
disolvate
;
_space_group_IT_number 14
_symmetry_cell_setting monoclinic
_symmetry_space_group_name_Hall '-P 2ybc'
_symmetry_space_group_name_H-M 'P 1 21/c 1'
_atom_sites_solution_hydrogens geom
_atom_sites_solution_primary direct
_atom_sites_solution_secondary difmap
_audit_creation_method SHELXL97
_cell_angle_alpha 90.0000
_cell_angle_beta 95.2044(14)
_cell_angle_gamma 90.0000
_cell_formula_units_Z 2
_cell_length_a 6.0909(3)
_cell_length_b 16.0581(6)
_cell_length_c 15.6579(7)
_cell_measurement_reflns_used 14158
_cell_measurement_temperature 200
_cell_measurement_theta_max 27.45
_cell_measurement_theta_min 3.36
_cell_volume 1525.16(12)
_computing_cell_refinement 'RAPID-AUTO (Rigaku, 2002)'
_computing_data_collection 'RAPID-AUTO (Rigaku, 2002)'
_computing_data_reduction 'RAPID-AUTO(Rigaku, 2002)'
_computing_molecular_graphics 'CrystalStructure  (Rigaku, 2010)'
_computing_publication_material 'CrystalStructure  (Rigaku, 2010)'
_computing_structure_refinement 'SHELXL97 (Sheldrick, 2008)'
_computing_structure_solution 'SHELXS97 (Sheldrick, 2008)'
_diffrn_ambient_temperature 200
_diffrn_detector_area_resol_mean 10.000
_diffrn_measured_fraction_theta_full 0.997
_diffrn_measured_fraction_theta_max 0.997
_diffrn_measurement_device_type 'Rigaku R-AXIS RAPID'
_diffrn_measurement_method \w
_diffrn_radiation_type 'Mo K\a'
_diffrn_radiation_wavelength 0.71075
_diffrn_reflns_av_R_equivalents 0.0210
_diffrn_reflns_limit_h_max 7
_diffrn_reflns_limit_h_min -7
_diffrn_reflns_limit_k_max 20
_diffrn_reflns_limit_k_min -20
_diffrn_reflns_limit_l_max 20
_diffrn_reflns_limit_l_min -20
_diffrn_reflns_number 16136
_diffrn_reflns_theta_full 27.44
_diffrn_reflns_theta_max 27.44
_diffrn_standards_number 0
_exptl_absorpt_coefficient_mu 1.606
_exptl_absorpt_correction_T_max 0.953
_exptl_absorpt_correction_T_min 0.926
_exptl_absorpt_correction_type multi-scan
_exptl_absorpt_process_details '(ABSCOR; Rigaku, 1995)'
_exptl_crystal_colour green
_exptl_crystal_density_diffrn 1.803
_exptl_crystal_density_method 'not measured'
_exptl_crystal_description column
_exptl_crystal_F_000 844.00
_exptl_crystal_size_max 0.350
_exptl_crystal_size_mid 0.040
_exptl_crystal_size_min 0.030
_refine_diff_density_max 0.390
_refine_diff_density_min -0.510
_refine_ls_extinction_method none
_refine_ls_goodness_of_fit_ref 1.083
_refine_ls_hydrogen_treatment constr
_refine_ls_number_parameters 227
_refine_ls_number_reflns 3470
_refine_ls_number_restraints 0
_refine_ls_R_factor_gt 0.0241
_refine_ls_shift/su_max 0.001
_refine_ls_structure_factor_coef Fsqd
_refine_ls_weighting_details 'w = 1/[\s^2^(Fo^2^)+(0.0383P)^2^+0.8810P] where P=(Fo^2^+2Fc^2^)/3'
_refine_ls_weighting_scheme calc
_refine_ls_wR_factor_ref 0.0683
_reflns_number_gt 3262
_reflns_number_total 2470
_reflns_threshold_expression F^2^>2.0\s(F^2^)
_cod_data_source_file gk2397.cif
_cod_data_source_block I
_cod_original_sg_symbol_H-M 'P 21/c'
_cod_database_code 2232247
_cod_database_fobs_code 2232247

loop_
_symmetry_equiv_pos_site_id
_symmetry_equiv_pos_as_xyz
1 +X,+Y,+Z
2 -X,1/2+Y,1/2-Z
3 -X,-Y,-Z
4 +X,1/2-Y,1/2+Z

loop_
_atom_site_type_symbol
_atom_site_label
_atom_site_fract_x
_atom_site_fract_y
_atom_site_fract_z
_atom_site_U_iso_or_equiv
_atom_site_adp_type
_atom_site_calc_flag
_atom_site_refinement_flags
_atom_site_occupancy
_atom_site_symmetry_multiplicity
Cu Cu1 0.28031(3) 0.520598(11) 0.578370(12) 0.01532(7) Uani d . 1.0 4
S S1 0.20037(6) 0.55399(2) 0.78731(2) 0.01893(10) Uani d . 1.0 4
O O1 0.1195(2) 0.56027(8) 0.69710(8) 0.0266(3) Uani d . 1.0 4
O O2 0.4401(2) 0.58901(8) 0.78864(8) 0.0293(3) Uani d . 1.0 4
O O3 0.2141(3) 0.46998(8) 0.81989(9) 0.0292(3) Uani d . 1.0 4
O O4 0.0797(3) 0.60921(9) 0.84007(9) 0.0356(4) Uani d . 1.0 4
O O5 0.7222(2) 0.55846(10) 0.91528(9) 0.0331(3) Uani d . 1.0 4
N N1 0.4667(3) 0.42870(8) 0.64544(9) 0.0172(3) Uani d . 1.0 4
N N2 0.0927(2) 0.42369(8) 0.55066(9) 0.0175(3) Uani d . 1.0 4
N N3 -0.1001(2) 0.41178(8) 0.50440(9) 0.0172(3) Uani d . 1.0 4
N N4 -0.4729(3) 0.37148(8) 0.42106(9) 0.0180(3) Uani d . 1.0 4
C C1 0.6627(3) 0.43350(10) 0.69186(11) 0.0222(4) Uani d . 1.0 4
C C2 0.7564(3) 0.36790(11) 0.73994(11) 0.0243(4) Uani d . 1.0 4
C C3 0.6436(3) 0.29342(11) 0.74028(11) 0.0249(4) Uani d . 1.0 4
C C4 0.4411(3) 0.28646(10) 0.69234(11) 0.0221(4) Uani d . 1.0 4
C C5 0.3577(3) 0.35468(10) 0.64594(10) 0.0168(3) Uani d . 1.0 4
C C6 0.1491(3) 0.35246(9) 0.59261(10) 0.0170(3) Uani d . 1.0 4
C C7 -0.0117(3) 0.29197(9) 0.57300(10) 0.0186(3) Uani d . 1.0 4
C C8 -0.1656(3) 0.33282(9) 0.51668(10) 0.0167(3) Uani d . 1.0 4
C C9 -0.3750(3) 0.30969(9) 0.47033(10) 0.0169(3) Uani d . 1.0 4
C C10 -0.4679(3) 0.23107(10) 0.47581(11) 0.0226(4) Uani d . 1.0 4
C C11 -0.6675(3) 0.21423(11) 0.42906(12) 0.0262(4) Uani d . 1.0 4
C C12 -0.7683(3) 0.27685(11) 0.37925(12) 0.0256(4) Uani d . 1.0 4
C C13 -0.6672(3) 0.35401(11) 0.37704(11) 0.0232(4) Uani d . 1.0 4
C C14 0.7361(4) 0.47382(13) 0.94479(15) 0.0361(5) Uani d . 1.0 4
H H1 0.7415 0.4846 0.6918 0.0267 Uiso calc R 1.0 4
H H2 0.8955 0.3741 0.7720 0.0292 Uiso calc R 1.0 4
H H3 0.7036 0.2475 0.7729 0.0299 Uiso calc R 1.0 4
H H4 0.3610 0.2357 0.6914 0.0266 Uiso calc R 1.0 4
H H5 -0.0154 0.2363 0.5932 0.0223 Uiso calc R 1.0 4
H H6 -0.3957 0.1894 0.5111 0.0272 Uiso calc R 1.0 4
H H7 -0.7334 0.1608 0.4313 0.0314 Uiso calc R 1.0 4
H H8 -0.9054 0.2671 0.3469 0.0308 Uiso calc R 1.0 4
H H9 -0.7386 0.3966 0.3428 0.0278 Uiso calc R 1.0 4
H H10 0.5306 0.5733 0.8344 0.0351 Uiso d . 1.0 4
H H11 0.8529 0.5697 0.8873 0.0397 Uiso d . 1.0 4
H H12 0.8658 0.4471 0.9240 0.0434 Uiso calc R 1.0 4
H H13 0.6029 0.4436 0.9229 0.0434 Uiso calc R 1.0 4
H H14 0.7489 0.4730 1.0076 0.0434 Uiso calc R 1.0 4

loop_
_atom_site_aniso_label
_atom_site_aniso_U_11
_atom_site_aniso_U_22
_atom_site_aniso_U_33
_atom_site_aniso_U_12
_atom_site_aniso_U_13
_atom_site_aniso_U_23
Cu1 0.01457(11) 0.01325(11) 0.01755(11) -0.00117(6) -0.00178(7) 0.00169(6)
S1 0.02020(19) 0.01756(19) 0.01917(19) -0.00183(14) 0.00250(15) -0.00195(14)
O1 0.0213(6) 0.0362(7) 0.0219(6) 0.0049(6) -0.0005(5) -0.0002(5)
O2 0.0235(6) 0.0335(7) 0.0299(7) -0.0093(6) -0.0023(5) 0.0060(6)
O3 0.0320(7) 0.0207(6) 0.0344(8) -0.0032(5) 0.0007(6) 0.0053(5)
O4 0.0447(8) 0.0269(7) 0.0380(8) -0.0005(6) 0.0189(7) -0.0097(6)
O5 0.0244(7) 0.0382(8) 0.0362(8) -0.0030(6) -0.0003(6) 0.0022(6)
N1 0.0175(6) 0.0153(6) 0.0187(7) 0.0016(5) 0.0003(5) -0.0006(5)
N2 0.0169(6) 0.0155(6) 0.0195(7) -0.0008(5) -0.0028(5) 0.0018(5)
N3 0.0171(6) 0.0146(6) 0.0191(7) -0.0022(5) -0.0022(5) 0.0017(5)
N4 0.0166(6) 0.0173(6) 0.0202(7) -0.0014(5) 0.0014(5) 0.0007(5)
C1 0.0189(8) 0.0202(8) 0.0269(9) 0.0003(6) -0.0019(7) -0.0028(7)
C2 0.0204(8) 0.0268(9) 0.0244(9) 0.0040(7) -0.0052(7) -0.0028(7)
C3 0.0255(9) 0.0247(9) 0.0233(9) 0.0054(7) -0.0043(7) 0.0042(7)
C4 0.0236(8) 0.0190(8) 0.0232(8) 0.0006(7) -0.0016(7) 0.0035(6)
C5 0.0182(7) 0.0164(7) 0.0161(7) 0.0013(6) 0.0022(6) -0.0003(6)
C6 0.0182(7) 0.0154(7) 0.0174(7) 0.0015(6) 0.0012(6) 0.0021(6)
C7 0.0205(8) 0.0149(7) 0.0203(8) -0.0004(6) 0.0009(6) 0.0022(6)
C8 0.0183(7) 0.0141(7) 0.0178(7) -0.0015(6) 0.0026(6) 0.0006(6)
C9 0.0175(7) 0.0160(7) 0.0173(7) -0.0006(6) 0.0030(6) -0.0011(6)
C10 0.0238(8) 0.0172(7) 0.0267(9) -0.0021(7) 0.0010(7) 0.0006(6)
C11 0.0254(9) 0.0208(8) 0.0322(10) -0.0082(7) 0.0020(7) -0.0031(7)
C12 0.0186(8) 0.0290(9) 0.0286(9) -0.0070(7) -0.0020(7) -0.0023(7)
C13 0.0185(8) 0.0248(8) 0.0254(8) -0.0021(7) -0.0027(7) 0.0026(7)
C14 0.0367(11) 0.0384(12) 0.0331(11) -0.0026(9) 0.0014(8) 0.0057(9)

loop_
_atom_type_symbol
_atom_type_description
_atom_type_scat_dispersion_real
_atom_type_scat_dispersion_imag
_atom_type_scat_source
Cu Cu 0.3201 1.2651
;
International Tables for Crystallography
(1992, Vol. C, Tables 4.2.6.8 and 6.1.1.4)
;
C C 0.0033 0.0016
;
International Tables for Crystallography
(1992, Vol. C, Tables 4.2.6.8 and 6.1.1.4)
;
H H 0.0000 0.0000
;
International Tables for Crystallography
(1992, Vol. C, Table 6.1.1.4)
;
N N 0.0061 0.0033
;
International Tables for Crystallography
(1992, Vol. C, Tables 4.2.6.8 and 6.1.1.4)
;
S S 0.1246 0.1234
;
International Tables for Crystallography
(1992, Vol. C, Tables 4.2.6.8 and 6.1.1.4)
;
O O 0.0106 0.0060
;
International Tables for Crystallography
(1992, Vol. C, Tables 4.2.6.8 and 6.1.1.4)
;

loop_
_geom_angle_atom_site_label_1
_geom_angle_atom_site_label_2
_geom_angle_atom_site_label_3
_geom_angle_site_symmetry_1
_geom_angle_site_symmetry_3
_geom_angle
_geom_angle_publ_flag
O1 Cu1 N1 . . 92.40(5) yes
O1 Cu1 N2 . . 96.79(6) yes
O1 Cu1 N3 . 3_566 97.44(6) yes
O1 Cu1 N4 . 3_566 92.72(5) yes
N1 Cu1 N2 . . 80.16(6) yes
N1 Cu1 N3 . 3_566 167.37(6) yes
N1 Cu1 N4 . 3_566 107.72(6) yes
N2 Cu1 N3 . 3_566 90.77(6) yes
N2 Cu1 N4 . 3_566 167.42(6) yes
N3 Cu1 N4 3_566 3_566 79.82(6) yes
O1 S1 O2 . . 102.78(7) no
O1 S1 O3 . . 114.30(8) no
O1 S1 O4 . . 111.38(8) no
O2 S1 O3 . . 107.92(8) no
O2 S1 O4 . . 107.00(8) no
O3 S1 O4 . . 112.66(9) no
Cu1 O1 S1 . . 129.93(8) n
Cu1 N1 C1 . . 130.43(11) n
Cu1 N1 C5 . . 112.14(10) n
C1 N1 C5 . . 117.20(14) no
Cu1 N2 N3 . . 134.51(11) n
Cu1 N2 C6 . . 116.71(10) n
N3 N2 C6 . . 108.36(13) no
Cu1 N3 N2 3_566 . 133.96(11) n
Cu1 N3 C8 3_566 . 117.54(10) n
N2 N3 C8 . . 108.31(13) no
Cu1 N4 C9 3_566 . 112.64(10) n
Cu1 N4 C13 3_566 . 129.97(12) n
C9 N4 C13 . . 117.30(14) no
N1 C1 C2 . . 123.52(15) no
C1 C2 C3 . . 118.68(16) no
C2 C3 C4 . . 119.07(16) no
C3 C4 C5 . . 119.02(15) no
N1 C5 C4 . . 122.52(14) no
N1 C5 C6 . . 114.75(14) no
C4 C5 C6 . . 122.73(15) no
N2 C6 C5 . . 115.40(13) no
N2 C6 C7 . . 109.97(13) no
C5 C6 C7 . . 134.63(14) no
C6 C7 C8 . . 103.33(13) no
N3 C8 C7 . . 110.04(13) no
N3 C8 C9 . . 115.19(13) no
C7 C8 C9 . . 134.77(14) no
N4 C9 C8 . . 114.53(13) no
N4 C9 C10 . . 122.53(14) no
C8 C9 C10 . . 122.94(14) no
C9 C10 C11 . . 119.12(15) no
C10 C11 C12 . . 118.63(16) no
C11 C12 C13 . . 119.29(16) no
N4 C13 C12 . . 123.13(16) no
N1 C1 H1 . . 118.240 no
C2 C1 H1 . . 118.243 no
C1 C2 H2 . . 120.658 no
C3 C2 H2 . . 120.663 no
C2 C3 H3 . . 120.467 no
C4 C3 H3 . . 120.467 no
C3 C4 H4 . . 120.496 no
C5 C4 H4 . . 120.484 no
C6 C7 H5 . . 128.336 no
C8 C7 H5 . . 128.337 no
C9 C10 H6 . . 120.442 no
C11 C10 H6 . . 120.440 no
C10 C11 H7 . . 120.683 no
C12 C11 H7 . . 120.692 no
C11 C12 H8 . . 120.351 no
C13 C12 H8 . . 120.364 no
N4 C13 H9 . . 118.439 no
C12 C13 H9 . . 118.430 no
O5 C14 H12 . . 109.477 no
O5 C14 H13 . . 109.477 no
O5 C14 H14 . . 109.472 no
H12 C14 H13 . . 109.472 no
H12 C14 H14 . . 109.469 no
H13 C14 H14 . . 109.460 no

loop_
_geom_bond_atom_site_label_1
_geom_bond_atom_site_label_2
_geom_bond_site_symmetry_2
_geom_bond_distance
_geom_bond_publ_flag
Cu1 O1 . 2.2696(13) yes
Cu1 N1 . 2.0865(13) yes
Cu1 N2 . 1.9558(13) yes
Cu1 N3 3_566 1.9507(13) yes
Cu1 N4 3_566 2.0924(14) yes
S1 O1 . 1.4566(13) no
S1 O2 . 1.5630(13) no
S1 O3 . 1.4420(14) no
S1 O4 . 1.4557(16) no
O5 C14 . 1.436(3) no
N1 C1 . 1.342(2) no
N1 C5 . 1.362(2) no
N2 N3 . 1.3368(18) no
N2 C6 . 1.348(2) no
N3 C8 . 1.348(2) no
N4 C9 . 1.361(2) no
N4 C13 . 1.344(2) no
C1 C2 . 1.387(3) no
C2 C3 . 1.380(3) no
C3 C4 . 1.389(3) no
C4 C5 . 1.385(3) no
C5 C6 . 1.457(2) no
C6 C7 . 1.394(2) no
C7 C8 . 1.392(2) no
C8 C9 . 1.457(2) no
C9 C10 . 1.389(3) no
C10 C11 . 1.387(3) no
C11 C12 . 1.382(3) no
C12 C13 . 1.385(3) no
O2 H10 . 0.900 no
O5 H11 . 0.960 no
C1 H1 . 0.950 no
C2 H2 . 0.950 no
C3 H3 . 0.950 no
C4 H4 . 0.950 no
C7 H5 . 0.950 no
C10 H6 . 0.950 no
C11 H7 . 0.950 no
C12 H8 . 0.950 no
C13 H9 . 0.950 no
C14 H12 . 0.980 no
C14 H13 . 0.980 no
C14 H14 . 0.980 no

loop_
_geom_hbond_atom_site_label_D
_geom_hbond_atom_site_label_H
_geom_hbond_atom_site_label_A
_geom_hbond_site_symmetry_A
_geom_hbond_distance_DH
_geom_hbond_distance_HA
_geom_hbond_distance_DA
_geom_hbond_angle_DHA
_geom_hbond_publ_flag
O2 H10 O5 . 0.90 1.66 2.5509(18) 170 no
O5 H11 O4 1_655 0.96 1.74 2.694(2) 169 no

loop_
_geom_torsion_atom_site_label_1
_geom_torsion_atom_site_label_2
_geom_torsion_atom_site_label_3
_geom_torsion_atom_site_label_4
_geom_torsion_site_symmetry_1
_geom_torsion_site_symmetry_3
_geom_torsion_site_symmetry_4
_geom_torsion
_geom_torsion_publ_flag
O1 Cu1 N1 C1 . . . -85.61(12) no
O1 Cu1 N1 C5 . . . 88.62(9) no
N1 Cu1 O1 S1 . . . 26.68(10) no
O1 Cu1 N2 N3 . . . 88.20(13) no
O1 Cu1 N2 C6 . . . -83.23(10) no
N2 Cu1 O1 S1 . . . 107.06(10) no
O1 Cu1 N3 N2 . 3_566 3_566 -87.66(13) no
O1 Cu1 N3 C8 . 3_566 3_566 86.62(10) no
N3 Cu1 O1 S1 3_566 . . -161.27(10) no
O1 Cu1 N4 C9 . 3_566 3_566 -92.61(9) no
O1 Cu1 N4 C13 . 3_566 3_566 83.70(12) no
N4 Cu1 O1 S1 3_566 . . -81.19(10) no
N1 Cu1 N2 N3 . . . 179.47(14) no
N1 Cu1 N2 C6 . . . 8.03(9) no
N2 Cu1 N1 C1 . . . 177.90(13) no
N2 Cu1 N1 C5 . . . -7.86(9) no
N1 Cu1 N4 C9 . 3_566 3_566 174.00(8) no
N1 Cu1 N4 C13 . 3_566 3_566 -9.69(14) no
N4 Cu1 N1 C1 3_566 . . 8.01(14) no
N4 Cu1 N1 C5 3_566 . . -177.75(8) no
N2 Cu1 N3 N2 . 3_566 3_566 9.29(14) no
N2 Cu1 N3 C8 . 3_566 3_566 -176.42(10) no
N3 Cu1 N2 N3 3_566 . . -9.38(14) no
N3 Cu1 N2 C6 3_566 . . 179.19(10) no
N3 Cu1 N4 C9 3_566 3_566 3_566 4.46(9) no
N3 Cu1 N4 C13 3_566 3_566 3_566 -179.23(13) no
N4 Cu1 N3 N2 3_566 3_566 3_566 -179.10(14) no
N4 Cu1 N3 C8 3_566 3_566 3_566 -4.82(9) no
O2 S1 O1 Cu1 . . . 47.83(11) no
O3 S1 O1 Cu1 . . . -68.82(12) no
O4 S1 O1 Cu1 . . . 162.08(10) no
Cu1 N1 C1 C2 . . . 173.45(10) no
Cu1 N1 C5 C4 . . . -174.59(10) no
Cu1 N1 C5 C6 . . . 6.54(16) no
C1 N1 C5 C4 . . . 0.5(3) no
C1 N1 C5 C6 . . . -178.39(13) no
C5 N1 C1 C2 . . . -0.5(3) no
Cu1 N2 N3 Cu1 . . 3_566 13.1(3) no
Cu1 N2 N3 C8 . . . -172.25(11) no
Cu1 N2 C6 C5 . . . -6.86(18) no
Cu1 N2 C6 C7 . . . 173.75(9) no
N3 N2 C6 C5 . . . 179.56(12) no
N3 N2 C6 C7 . . . 0.17(17) no
C6 N2 N3 Cu1 . . 3_566 -174.97(13) no
C6 N2 N3 C8 . . . -0.31(17) no
Cu1 N3 C8 C7 3_566 . . 176.01(9) no
Cu1 N3 C8 C9 3_566 . . -4.37(18) no
N2 N3 C8 C7 . . . 0.34(17) no
N2 N3 C8 C9 . . . 179.96(12) no
Cu1 N4 C9 C8 3_566 . . 3.47(16) no
Cu1 N4 C9 C10 3_566 . . -176.54(10) no
Cu1 N4 C13 C12 3_566 . . 175.54(10) no
C9 N4 C13 C12 . . . -0.6(3) no
C13 N4 C9 C8 . . . -179.71(13) no
C13 N4 C9 C10 . . . 0.3(3) no
N1 C1 C2 C3 . . . 0.2(3) no
C1 C2 C3 C4 . . . 0.3(3) no
C2 C3 C4 C5 . . . -0.3(3) no
C3 C4 C5 N1 . . . 0.0(3) no
C3 C4 C5 C6 . . . 178.73(14) no
N1 C5 C6 N2 . . . -0.2(2) no
N1 C5 C6 C7 . . . 178.96(15) no
C4 C5 C6 N2 . . . -179.10(14) no
C4 C5 C6 C7 . . . 0.1(3) no
N2 C6 C7 C8 . . . 0.03(17) no
C5 C6 C7 C8 . . . -179.20(17) no
C6 C7 C8 N3 . . . -0.22(17) no
C6 C7 C8 C9 . . . -179.74(16) no
N3 C8 C9 N4 . . . 0.3(2) no
N3 C8 C9 C10 . . . -179.68(13) no
C7 C8 C9 N4 . . . 179.81(17) no
C7 C8 C9 C10 . . . -0.2(3) no
N4 C9 C10 C11 . . . 0.4(3) no
C8 C9 C10 C11 . . . -179.63(14) no
C9 C10 C11 C12 . . . -0.7(3) no
C10 C11 C12 C13 . . . 0.4(3) no
C11 C12 C13 N4 . . . 0.3(3) no
